data_7709501
loop_
_publ_author_name
'Saab, Marina'
'Nelson, David J.'
'Leech, Matthew C.'
'Lam, Kevin'
'Nolan, Steven P.'
'Nahra, Fady'
'Van Hecke, Kristof'

_publ_section_title
;
 Reactions of N-heterocyclic carbene-based chalcogenoureas with halogens:
 a diverse range of outcomes
;
_journal_name_full 'Dalton Transactions'
_journal_paper_doi 10.1039/D2DT00010E
_journal_year 2022
_chemical_formula_moiety 'C27 H36 Cl2 N2 Se'
_chemical_formula_sum 'C27 H36 Cl2 N2 Se'
_chemical_formula_weight 538.44
_space_group_crystal_system tetragonal
_space_group_IT_number 96
_space_group_name_Hall 'P 4nw 2abw'
_space_group_name_H-M_alt 'P 43 21 2'
_atom_sites_solution_hydrogens geom
_atom_sites_solution_primary dual
_audit_creation_date 2020-02-17
_audit_creation_method
;
Olex2 1.2
(compiled 2018.05.29 svn.r3508 for OlexSys, GUI svn.r5506)
;
_audit_update_record
;
2021-11-12 deposited with the CCDC.	2022-02-07 downloaded from the CCDC.
;
_cell_angle_alpha 90
_cell_angle_beta 90
_cell_angle_gamma 90
_cell_formula_units_Z 4
_cell_length_a 14.07600(10)
_cell_length_b 14.07600(10)
_cell_length_c 13.5004(2)
_cell_measurement_reflns_used 7198
_cell_measurement_temperature 100.0(1)
_cell_measurement_theta_max 73.8430
_cell_measurement_theta_min 4.4130
_cell_volume 2674.89(5)
_computing_cell_refinement 'CrysAlisPro 1.171.40.67a (Rigaku OD, 2019)'
_computing_data_collection 'CrysAlisPro 1.171.40.67a (Rigaku OD, 2019)'
_computing_data_reduction 'CrysAlisPro 1.171.40.67a (Rigaku OD, 2019)'
_computing_molecular_graphics 'Olex2 (Dolomanov et al., 2009)'
_computing_publication_material 'Olex2 (Dolomanov et al., 2009)'
_computing_structure_refinement 'ShelXL (Sheldrick, 2015)'
_computing_structure_solution 'ShelXT (Sheldrick, 2015)'
_diffrn_ambient_environment N~2~
_diffrn_ambient_temperature 100.0(1)
_diffrn_detector 'CCD plate'
_diffrn_detector_area_resol_mean 10.4839
_diffrn_detector_type Atlas
_diffrn_measured_fraction_theta_full 0.998
_diffrn_measured_fraction_theta_max 0.993
_diffrn_measurement_details
;
List of Runs (angles in degrees, time in seconds):

  # Type    Start    End  Width  t~exp~   \w     \q     \k     \f   Frames
#--------------------------------------------------------------------------
  1  \w    -74.00  34.00   1.00    1.00    --  -41.68  77.00-180.00  108
  2  \w    -74.00  34.00   1.00    1.00    --  -41.68  77.00-120.00  108
  3  \w    103.00 178.00   1.00    1.00    --  106.01  77.00 -60.00   75
  4  \w    103.00 178.00   1.00    1.00    --  106.01  77.00-150.00   75
  5  \w    103.00 178.00   1.00    1.00    --  106.01  77.00-180.00   75
  6  \w    103.00 178.00   1.00    1.00    --  106.01  77.00  60.00   75
  7  \w   -115.00 -14.00   1.00    1.00    --  -41.68 -57.00 150.00  101
  8  \w   -115.00 -14.00   1.00    1.00    --  -41.68 -57.00 -90.00  101
  9  \w     33.00 112.00   1.00    1.00    --  106.01-125.00  30.00   79
 10  \w    103.00 132.00   1.00    1.00    --  106.01  77.00   0.00   29
;
_diffrn_measurement_device 'four-circle diffractometer'
_diffrn_measurement_device_type 'SuperNova, Dual, Cu at home/near, Atlas'
_diffrn_measurement_method '\w scans'
_diffrn_orient_matrix_type 'CrysAlisPro convention (1999,Acta A55,543-557)'
_diffrn_orient_matrix_UB_11 0.0820403000
_diffrn_orient_matrix_UB_12 0.0721106000
_diffrn_orient_matrix_UB_13 0.0065977000
_diffrn_orient_matrix_UB_21 -0.0380816000
_diffrn_orient_matrix_UB_22 0.0511444000
_diffrn_orient_matrix_UB_23 -0.0927843000
_diffrn_orient_matrix_UB_31 -0.0616181000
_diffrn_orient_matrix_UB_32 0.0644751000
_diffrn_orient_matrix_UB_33 0.0661543000
_diffrn_radiation_monochromator mirror
_diffrn_radiation_probe x-ray
_diffrn_radiation_type CuK\a
_diffrn_radiation_wavelength 1.54184
_diffrn_reflns_av_R_equivalents 0.0464
_diffrn_reflns_av_unetI/netI 0.0373
_diffrn_reflns_Laue_measured_fraction_full 0.998
_diffrn_reflns_Laue_measured_fraction_max 0.993
_diffrn_reflns_limit_h_max 15
_diffrn_reflns_limit_h_min -17
_diffrn_reflns_limit_k_max 17
_diffrn_reflns_limit_k_min -16
_diffrn_reflns_limit_l_max 16
_diffrn_reflns_limit_l_min -14
_diffrn_reflns_number 13122
_diffrn_reflns_point_group_measured_fraction_full 0.999
_diffrn_reflns_point_group_measured_fraction_max 0.990
_diffrn_reflns_theta_full 67.684
_diffrn_reflns_theta_max 73.788
_diffrn_reflns_theta_min 4.442
_diffrn_source 'micro-focus sealed X-ray tube'
_diffrn_source_type 'SuperNova (Cu) X-ray Source'
_exptl_absorpt_coefficient_mu 3.855
_exptl_absorpt_correction_T_max 1.000
_exptl_absorpt_correction_T_min 0.734
_exptl_absorpt_correction_type gaussian
_exptl_absorpt_process_details
;
CrysAlisPro 1.171.40.67a (Rigaku Oxford Diffraction, 2019)
Numerical absorption correction based on gaussian integration over
			a multifaceted crystal model
Empirical absorption correction using spherical harmonics,
 implemented in SCALE3 ABSPACK scaling algorithm.
;
_exptl_crystal_colour yellow
_exptl_crystal_colour_primary yellow
_exptl_crystal_density_diffrn 1.337
_exptl_crystal_description needle
_exptl_crystal_F_000 1120
_exptl_crystal_size_max 0.179
_exptl_crystal_size_mid 0.118
_exptl_crystal_size_min 0.088
_refine_diff_density_max 0.388
_refine_diff_density_min -0.482
_refine_diff_density_rms 0.051
_refine_ls_abs_structure_details
;
 Flack x determined using 935 quotients [(I+)-(I-)]/[(I+)+(I-)]
 (Parsons, Flack and Wagner, Acta Cryst. B69 (2013) 249-259).
;
_refine_ls_abs_structure_Flack -0.024(10)
_refine_ls_extinction_method none
_refine_ls_goodness_of_fit_ref 1.043
_refine_ls_hydrogen_treatment constr
_refine_ls_matrix_type full
_refine_ls_number_parameters 150
_refine_ls_number_reflns 2688
_refine_ls_number_restraints 0
_refine_ls_restrained_S_all 1.043
_refine_ls_R_factor_all 0.0353
_refine_ls_R_factor_gt 0.0295
_refine_ls_shift/su_max 0.001
_refine_ls_shift/su_mean 0.000
_refine_ls_structure_factor_coef Fsqd
_refine_ls_weighting_details 'w=1/[\s^2^(Fo^2^)+(0.0371P)^2^] where P=(Fo^2^+2Fc^2^)/3'
_refine_ls_weighting_scheme calc
_refine_ls_wR_factor_gt 0.0654
_refine_ls_wR_factor_ref 0.0680
_reflns_Friedel_coverage 0.688
_reflns_Friedel_fraction_full 1.000
_reflns_Friedel_fraction_max 0.987
_reflns_number_gt 2471
_reflns_number_total 2688
_reflns_threshold_expression 'I > 2\s(I)'
_cod_data_source_file d2dt00010e2.cif
_cod_data_source_block ms295
_cod_database_code 7709501
_shelx_shelxl_version_number 2018/3
_chemical_oxdiff_formula 'C27 H36 Cl2 N2 Se'
_shelx_space_group_comment
;
The symmetry employed for this shelxl refinement is uniquely defined
by the following loop, which should always be used as a source of
symmetry information in preference to the above space-group names.
They are only intended as comments.
;
_reflns_odcompleteness_completeness 100.00
_reflns_odcompleteness_iscentric 1
_reflns_odcompleteness_theta 66.97
_olex2_refinement_description
;
1. Fixed Uiso
 At 1.2 times of:
  All C(H) groups
 At 1.5 times of:
  All C(H,H,H) groups
2.a Ternary CH refined with riding coordinates:
 C9(H9), C12(H12)
2.b Aromatic/amide H refined with riding coordinates:
 C2(H2), C5(H5), C6(H6), C7(H7)
2.c Idealised Me refined as rotating group:
 C10(H10A,H10B,H10C), C11(H11A,H11B,H11C), C13(H13A,H13B,H13C), C14(H14A,H14B,
 H14C)
;
_olex2_date_sample_data_collection 2020-02-17
_olex2_exptl_crystal_mounting_method 'mounted on a LithoLoop'
_olex2_submission_special_instructions 'No special instructions were received'
_oxdiff_exptl_absorpt_empirical_details
;
Empirical correction (ABSPACK) includes:
- Absorption correction using spherical harmonics
- Frame scaling
;
_oxdiff_exptl_absorpt_empirical_full_max 2.127
_oxdiff_exptl_absorpt_empirical_full_min 0.419

loop_
_space_group_symop_operation_xyz
'x, y, z'
'-x, -y, z+1/2'
'-y+1/2, x+1/2, z+3/4'
'y+1/2, -x+1/2, z+1/4'
'-x+1/2, y+1/2, -z+3/4'
'x+1/2, -y+1/2, -z+1/4'
'y, x, -z'
'-y, -x, -z+1/2'

loop_
_atom_site_label
_atom_site_type_symbol
_atom_site_fract_x
_atom_site_fract_y
_atom_site_fract_z
_atom_site_U_iso_or_equiv
_atom_site_adp_type
_atom_site_occupancy
_atom_site_site_symmetry_order
_atom_site_calc_flag
_atom_site_refinement_flags_posn
_atom_site_refinement_flags_adp
_atom_site_refinement_flags_occupancy
_atom_site_disorder_assembly
_atom_site_disorder_group
Se1 Se 0.53419(2) 0.53419(2) 0.500000 0.01979(13) Uani 1 2 d S T P . .
Cl1 Cl 0.42878(6) 0.63937(6) 0.58763(6) 0.0293(2) Uani 1 1 d . . . . .
N1 N 0.68218(17) 0.65641(16) 0.57803(18) 0.0146(6) Uani 1 1 d . . . . .
C1 C 0.6295(2) 0.6295(2) 0.500000 0.0167(9) Uani 1 2 d S T P . .
C2 C 0.7435(2) 0.7274(2) 0.5485(2) 0.0175(7) Uani 1 1 d . . . . .
H2 H 0.788568 0.759187 0.589083 0.021 Uiso 1 1 calc R . . . .
C3 C 0.6792(2) 0.6176(2) 0.6781(2) 0.0171(6) Uani 1 1 d . . . . .
C4 C 0.7278(2) 0.5330(3) 0.6955(2) 0.0221(7) Uani 1 1 d . . . . .
C5 C 0.7237(3) 0.4963(3) 0.7917(3) 0.0273(8) Uani 1 1 d . . . . .
H5 H 0.755160 0.438346 0.806535 0.033 Uiso 1 1 calc R . . . .
C6 C 0.6747(2) 0.5430(3) 0.8652(3) 0.0288(8) Uani 1 1 d . . . . .
H6 H 0.671632 0.516288 0.929803 0.035 Uiso 1 1 calc R . . . .
C7 C 0.6299(2) 0.6283(3) 0.8459(2) 0.0241(7) Uani 1 1 d . . . . .
H7 H 0.597779 0.660315 0.898066 0.029 Uiso 1 1 calc R . . . .
C8 C 0.6307(2) 0.6684(2) 0.7514(3) 0.0186(7) Uani 1 1 d . . . . .
C9 C 0.5863(2) 0.7647(2) 0.7341(2) 0.0206(7) Uani 1 1 d . . . . .
H9 H 0.572865 0.771281 0.661634 0.025 Uiso 1 1 calc R . . . .
C10 C 0.6549(2) 0.8441(3) 0.7645(3) 0.0297(9) Uani 1 1 d . . . . .
H10A H 0.671667 0.836740 0.834545 0.044 Uiso 1 1 calc GR . . . .
H10B H 0.624438 0.905890 0.754366 0.044 Uiso 1 1 calc GR . . . .
H10C H 0.712619 0.840293 0.724025 0.044 Uiso 1 1 calc GR . . . .
C11 C 0.4925(3) 0.7774(3) 0.7906(3) 0.0317(9) Uani 1 1 d . . . . .
H11A H 0.451128 0.722671 0.778099 0.048 Uiso 1 1 calc GR . . . .
H11B H 0.460852 0.835536 0.768047 0.048 Uiso 1 1 calc GR . . . .
H11C H 0.505555 0.782096 0.861721 0.048 Uiso 1 1 calc GR . . . .
C12 C 0.7904(3) 0.4843(2) 0.6190(3) 0.0274(8) Uani 1 1 d . . . . .
H12 H 0.772464 0.508905 0.552093 0.033 Uiso 1 1 calc R . . . .
C13 C 0.7775(4) 0.3767(3) 0.6186(3) 0.0475(12) Uani 1 1 d . . . . .
H13A H 0.801283 0.350309 0.681077 0.071 Uiso 1 1 calc GR . . . .
H13B H 0.813108 0.349261 0.563186 0.071 Uiso 1 1 calc GR . . . .
H13C H 0.709971 0.361459 0.611417 0.071 Uiso 1 1 calc GR . . . .
C14 C 0.8948(3) 0.5106(4) 0.6383(3) 0.0469(12) Uani 1 1 d . . . . .
H14A H 0.902143 0.579772 0.635404 0.070 Uiso 1 1 calc GR . . . .
H14B H 0.935136 0.481012 0.587809 0.070 Uiso 1 1 calc GR . . . .
H14C H 0.913668 0.487771 0.704002 0.070 Uiso 1 1 calc GR . . . .

loop_
_atom_site_aniso_label
_atom_site_aniso_U_11
_atom_site_aniso_U_22
_atom_site_aniso_U_33
_atom_site_aniso_U_23
_atom_site_aniso_U_13
_atom_site_aniso_U_12
Se1 0.01645(16) 0.01645(16) 0.0265(3) -0.00144(15) 0.00144(15) -0.00448(19)
Cl1 0.0195(4) 0.0310(5) 0.0375(5) -0.0044(4) 0.0080(4) -0.0011(3)
N1 0.0137(13) 0.0142(13) 0.0158(14) -0.0004(10) -0.0004(10) -0.0015(10)
C1 0.0144(13) 0.0144(13) 0.021(2) 0.0009(15) -0.0009(15) -0.0008(17)
C2 0.0146(16) 0.0165(16) 0.0213(16) -0.0018(13) 0.0006(13) -0.0042(12)
C3 0.0157(16) 0.0208(17) 0.0148(16) 0.0045(14) -0.0023(13) -0.0021(12)
C4 0.0236(17) 0.0207(16) 0.0220(17) -0.0011(16) -0.0007(14) -0.0003(16)
C5 0.029(2) 0.0241(18) 0.029(2) 0.0074(16) -0.0040(16) 0.0008(16)
C6 0.0276(19) 0.037(2) 0.0214(18) 0.0103(17) 0.0020(14) -0.0038(17)
C7 0.0230(19) 0.031(2) 0.0186(16) 0.0001(15) 0.0062(15) 0.0017(14)
C8 0.0145(14) 0.0232(16) 0.0182(16) -0.0010(14) 0.0013(14) -0.0041(13)
C9 0.0192(17) 0.0254(17) 0.0172(18) -0.0020(14) 0.0020(13) 0.0030(14)
C10 0.028(2) 0.029(2) 0.032(2) -0.0070(16) 0.0004(17) 0.0006(16)
C11 0.029(2) 0.033(2) 0.033(2) 0.0018(17) 0.0089(16) 0.0061(17)
C12 0.033(2) 0.026(2) 0.0232(19) -0.0039(15) -0.0051(15) 0.0098(16)
C13 0.079(4) 0.025(2) 0.038(2) -0.0017(18) -0.005(2) 0.016(2)
C14 0.032(2) 0.070(3) 0.038(3) -0.018(2) 0.0015(18) 0.014(2)

loop_
_atom_type_symbol
_atom_type_description
_atom_type_scat_dispersion_real
_atom_type_scat_dispersion_imag
_atom_type_scat_source
C C 0.0181 0.0091 'International Tables Vol C Tables 4.2.6.8 and 6.1.1.4'
H H 0.0000 0.0000 'International Tables Vol C Tables 4.2.6.8 and 6.1.1.4'
Cl Cl 0.3639 0.7018 'International Tables Vol C Tables 4.2.6.8 and 6.1.1.4'
N N 0.0311 0.0180 'International Tables Vol C Tables 4.2.6.8 and 6.1.1.4'
Se Se -0.7943 1.1372 'International Tables Vol C Tables 4.2.6.8 and 6.1.1.4'

loop_
_exptl_crystal_face_index_h
_exptl_crystal_face_index_k
_exptl_crystal_face_index_l
_exptl_crystal_face_perp_dist
-5 5 5 0.0509
-4 8 -3 0.0933
4 -3 -7 0.0591
3 -7 5 0.0399
-4 6 5 0.0334
7 5 2 0.0345
5 -6 -5 0.0459
-7 -5 -2 0.0624

loop_
_geom_angle_atom_site_label_1
_geom_angle_atom_site_label_2
_geom_angle_atom_site_label_3
_geom_angle
_geom_angle_site_symmetry_1
_geom_angle_site_symmetry_3
_geom_angle_publ_flag
Cl1 Se1 Cl1 179.89(5) . 7_556 ?
C1 Se1 Cl1 90.05(2) . . ?
C1 Se1 Cl1 90.05(2) . 7_556 ?
C1 N1 C2 108.9(3) . . ?
C1 N1 C3 127.2(3) . . ?
C2 N1 C3 123.9(2) . . ?
N1 C1 Se1 126.18(18) . . ?
N1 C1 Se1 126.18(18) 7_556 . ?
N1 C1 N1 107.6(4) . 7_556 ?
C2 C2 N1 107.29(17) 7_556 . ?
C4 C3 N1 117.6(3) . . ?
C4 C3 C8 123.8(3) . . ?
C8 C3 N1 118.6(3) . . ?
C3 C4 C5 116.8(3) . . ?
C3 C4 C12 123.7(3) . . ?
C5 C4 C12 119.3(3) . . ?
C6 C5 C4 121.0(3) . . ?
C5 C6 C7 120.5(3) . . ?
C6 C7 C8 121.3(3) . . ?
C3 C8 C9 123.4(3) . . ?
C7 C8 C3 116.4(3) . . ?
C7 C8 C9 120.1(3) . . ?
C8 C9 C10 110.5(3) . . ?
C8 C9 C11 112.5(3) . . ?
C10 C9 C11 108.9(3) . . ?
C4 C12 C13 112.4(3) . . ?
C4 C12 C14 109.3(3) . . ?
C13 C12 C14 110.7(3) . . ?

loop_
_geom_bond_atom_site_label_1
_geom_bond_atom_site_label_2
_geom_bond_distance
_geom_bond_site_symmetry_2
_geom_bond_publ_flag
Se1 Cl1 2.4069(8) 7_556 ?
Se1 Cl1 2.4069(8) . ?
Se1 C1 1.896(4) . ?
N1 C1 1.343(3) . ?
N1 C2 1.379(4) . ?
N1 C3 1.458(4) . ?
C2 C2 1.349(6) 7_556 ?
C3 C4 1.394(5) . ?
C3 C8 1.399(4) . ?
C4 C5 1.398(5) . ?
C4 C12 1.521(5) . ?
C5 C6 1.375(5) . ?
C6 C7 1.382(5) . ?
C7 C8 1.395(5) . ?
C8 C9 1.511(4) . ?
C9 C10 1.534(5) . ?
C9 C11 1.535(5) . ?
C12 C13 1.525(5) . ?
C12 C14 1.537(5) . ?

loop_
_exptl_oxdiff_crystal_face_indexfrac_h
_exptl_oxdiff_crystal_face_indexfrac_k
_exptl_oxdiff_crystal_face_indexfrac_l
_exptl_oxdiff_crystal_face_x
_exptl_oxdiff_crystal_face_y
_exptl_oxdiff_crystal_face_z
-5.0577 5.0658 5.4449 -0.0137 -0.0535 0.9985
-3.8760 7.5029 -3.3433 0.2010 0.8415 0.5014
4.3852 -3.2900 -7.0089 0.0763 0.3151 -0.9460
3.0643 -6.9828 4.8249 -0.2203 -0.9215 -0.3198
-3.5142 6.2756 5.4047 0.1999 -0.0467 0.9787
7.2015 5.0691 2.3452 0.9718 -0.2326 0.0382
4.8049 -5.6052 -5.1625 -0.0441 0.0094 -0.9990
-7.1743 -5.0950 -2.3701 -0.9716 0.2325 -0.0432
